data_4509851
loop_
_publ_author_name
'Yu, Guanping'
'Kuo, David'
'Shoham, Menachem'
'Viswanathan, Rajesh'

_publ_section_title
;
 Combinatorial Synthesis and in Vitro Evaluation of a Biaryl Hydroxyketone
 Library as Antivirulence Agents against MRSA.
;
_journal_issue 2
_journal_name_full 'ACS combinatorial science'
_journal_page_first 85
_journal_page_last 91
_journal_paper_doi 10.1021/co400142t
_journal_volume 16
_journal_year 2014
_chemical_formula_moiety 'C15 H14 O4'
_chemical_formula_sum 'C15 H14 O4'
_chemical_formula_weight 258.26
_chemical_name_systematic
; 
 ? 
;
_space_group_IT_number 29
_symmetry_cell_setting orthorhombic
_symmetry_space_group_name_Hall 'P 2c -2ac'
_symmetry_space_group_name_H-M 'P c a 21'
_atom_sites_solution_hydrogens geom
_atom_sites_solution_primary direct
_atom_sites_solution_secondary difmap
_audit_creation_method SHELXL-97
_cell_angle_alpha 90.00
_cell_angle_beta 90.00
_cell_angle_gamma 90.00
_cell_formula_units_Z 4
_cell_length_a 26.329(6)
_cell_length_b 6.6241(15)
_cell_length_c 7.3619(17)
_cell_measurement_reflns_used 2465
_cell_measurement_temperature 180(2)
_cell_measurement_theta_max 22.49
_cell_measurement_theta_min 3.09
_cell_volume 1284.0(5)
_computing_cell_refinement 'Bruker SMART (Bruker, 2004)'
_computing_data_collection 'Bruker SMART (Bruker, 2004)'
_computing_data_reduction 'Bruker SAINT (Bruker, 2004)'
_computing_molecular_graphics 'Bruker SHELXTL (Sheldrick, 2008)'
_computing_publication_material 'Bruker SHELXTL (Sheldrick, 2008)'
_computing_structure_refinement 'SHELXL-97 (Sheldrick, 2008)'
_computing_structure_solution 'SHELXS-97 (Sheldrick, 2008)'
_diffrn_ambient_temperature 180(2)
_diffrn_measured_fraction_theta_full 0.999
_diffrn_measured_fraction_theta_max 0.999
_diffrn_measurement_device_type 'AXScale in APEX II CCD area detector'
_diffrn_measurement_method 'phi and omega scans'
_diffrn_radiation_monochromator graphite
_diffrn_radiation_source 'fine-focus sealed tube'
_diffrn_radiation_type MoK\a
_diffrn_radiation_wavelength 0.71073
_diffrn_reflns_av_R_equivalents 0.0421
_diffrn_reflns_av_sigmaI/netI 0.0299
_diffrn_reflns_limit_h_max 31
_diffrn_reflns_limit_h_min -31
_diffrn_reflns_limit_k_max 7
_diffrn_reflns_limit_k_min -7
_diffrn_reflns_limit_l_max 8
_diffrn_reflns_limit_l_min -8
_diffrn_reflns_number 11775
_diffrn_reflns_theta_full 25.01
_diffrn_reflns_theta_max 25.01
_diffrn_reflns_theta_min 3.08
_diffrn_standards_decay_% 0
_diffrn_standards_number 0
_exptl_absorpt_coefficient_mu 0.097
_exptl_absorpt_correction_T_max 0.9966
_exptl_absorpt_correction_T_min 0.9693
_exptl_absorpt_correction_type multi-scan
_exptl_absorpt_process_details 'AXScale in APEX 2(Bruker, 2004)'
_exptl_crystal_colour colourless
_exptl_crystal_density_diffrn 1.336
_exptl_crystal_density_method 'not measured'
_exptl_crystal_description plated
_exptl_crystal_F_000 544
_exptl_crystal_size_max 0.32
_exptl_crystal_size_mid 0.20
_exptl_crystal_size_min 0.04
_refine_diff_density_max 0.193
_refine_diff_density_min -0.146
_refine_diff_density_rms 0.037
_refine_ls_abs_structure_details 'Flack H D (1983), Acta Cryst. A39, 876-881'
_refine_ls_abs_structure_Flack 0.7(13)
_refine_ls_extinction_coef 0.016(2)
_refine_ls_extinction_expression Fc^*^=kFc[1+0.001xFc^2^\l^3^/sin(2\q)]^-1/4^
_refine_ls_extinction_method SHELXL
_refine_ls_goodness_of_fit_ref 1.043
_refine_ls_hydrogen_treatment constr
_refine_ls_matrix_type full
_refine_ls_number_parameters 173
_refine_ls_number_reflns 2260
_refine_ls_number_restraints 1
_refine_ls_restrained_S_all 1.043
_refine_ls_R_factor_all 0.0464
_refine_ls_R_factor_gt 0.0381
_refine_ls_shift/su_max 0.000
_refine_ls_shift/su_mean 0.000
_refine_ls_structure_factor_coef Fsqd
_refine_ls_weighting_details 'calc w=1/[\s^2^(Fo^2^)+(0.0523P)^2^+0.2032P] where P=(Fo^2^+2Fc^2^)/3'
_refine_ls_weighting_scheme calc
_refine_ls_wR_factor_gt 0.0923
_refine_ls_wR_factor_ref 0.0983
_reflns_number_gt 1961
_reflns_number_total 2260
_reflns_threshold_expression >2sigma(I)
_cod_data_source_file co400142t_si_002.cif
_cod_data_source_block 4a-11
_cod_depositor_comments
;
The following automatic conversions were performed:

'_symmetry_cell_setting' value 'Orthorhombic' changed to
'orthorhombic' according to
/usr/data/users/saulius/automatic-downloads/current/ACS/lib/dictionaries/cif_core.dic
dictionary named 'cif_core.dic' version 2.4.2 from
2011-04-26.

'_refine_ls_hydrogen_treatment' value 'CONSTR' changed
to 'constr' according to
/usr/data/users/saulius/automatic-downloads/current/ACS/lib/dictionaries/cif_core.dic
dictionary named 'cif_core.dic' version 2.4.2 from 2011-04-26.

Automatic conversion script
Id: cif_fix_values 2281 2013-09-26 08:29:07Z andrius 
;
_cod_original_sg_symbol_H-M Pca2(1)
_cod_database_code 4509851

loop_
_symmetry_equiv_pos_as_xyz
'x, y, z'
'-x, -y, z+1/2'
'x+1/2, -y, z'
'-x+1/2, y, z+1/2'

loop_
_atom_site_label
_atom_site_type_symbol
_atom_site_fract_x
_atom_site_fract_y
_atom_site_fract_z
_atom_site_U_iso_or_equiv
_atom_site_adp_type
_atom_site_occupancy
_atom_site_symmetry_multiplicity
_atom_site_calc_flag
_atom_site_refinement_flags
O3 O 0.29963(5) 0.2081(2) 0.2216(2) 0.0327(4) Uani 1 1 d .
O4 O 0.39859(6) 0.2859(2) 0.2315(2) 0.0369(4) Uani 1 1 d .
O1 O 0.20433(5) 0.2826(2) 0.2647(2) 0.0351(4) Uani 1 1 d .
H1A H 0.2300 0.2147 0.2352 0.053 Uiso 1 1 calc R
C3 C 0.19523(9) 0.7816(3) 0.4605(3) 0.0302(5) Uani 1 1 d .
O2 O 0.15661(6) 0.8987(2) 0.5211(2) 0.0374(4) Uani 1 1 d .
H2A H 0.1684 0.9943 0.5830 0.056 Uiso 1 1 calc R
C7 C 0.31070(8) 0.3766(3) 0.2873(3) 0.0278(5) Uani 1 1 d .
C5 C 0.28334(9) 0.7088(3) 0.4165(3) 0.0275(5) Uani 1 1 d .
H5A H 0.3179 0.7491 0.4245 0.033 Uiso 1 1 calc R
C2 C 0.18185(8) 0.5970(3) 0.3875(3) 0.0298(5) Uani 1 1 d .
H2B H 0.1471 0.5611 0.3756 0.036 Uiso 1 1 calc R
C1 C 0.21942(8) 0.4648(3) 0.3320(3) 0.0278(5) Uani 1 1 d .
C8 C 0.36559(8) 0.4366(3) 0.3031(3) 0.0346(6) Uani 1 1 d .
H8A H 0.3711 0.5648 0.2369 0.041 Uiso 1 1 calc R
H8B H 0.3740 0.4599 0.4326 0.041 Uiso 1 1 calc R
C6 C 0.27148(8) 0.5152(3) 0.3468(3) 0.0257(5) Uani 1 1 d .
C4 C 0.24621(9) 0.8392(3) 0.4727(3) 0.0290(5) Uani 1 1 d .
H4A H 0.2550 0.9682 0.5196 0.035 Uiso 1 1 calc R
C9 C 0.41162(8) 0.1260(3) 0.3434(3) 0.0328(5) Uani 1 1 d .
C12 C 0.44612(9) -0.2036(4) 0.5469(4) 0.0458(7) Uani 1 1 d .
C13 C 0.41183(10) -0.0676(4) 0.6183(4) 0.0431(6) Uani 1 1 d .
H13A H 0.3999 -0.0864 0.7390 0.052 Uiso 1 1 calc R
C10 C 0.44592(9) -0.0106(3) 0.2675(4) 0.0420(6) Uani 1 1 d .
H10A H 0.4578 0.0075 0.1467 0.050 Uiso 1 1 calc R
C14 C 0.39411(9) 0.0971(3) 0.5179(4) 0.0369(6) Uani 1 1 d .
H14A H 0.3702 0.1882 0.5694 0.044 Uiso 1 1 calc R
C11 C 0.46238(9) -0.1717(4) 0.3695(4) 0.0483(7) Uani 1 1 d .
H11A H 0.4857 -0.2645 0.3170 0.058 Uiso 1 1 calc R
C15 C 0.46544(12) -0.3799(4) 0.6566(6) 0.0726(11) Uani 1 1 d .
H15A H 0.4891 -0.4593 0.5828 0.109 Uiso 1 1 calc R
H15B H 0.4368 -0.4650 0.6932 0.109 Uiso 1 1 calc R
H15C H 0.4830 -0.3298 0.7650 0.109 Uiso 1 1 calc R

loop_
_atom_site_aniso_label
_atom_site_aniso_U_11
_atom_site_aniso_U_22
_atom_site_aniso_U_33
_atom_site_aniso_U_23
_atom_site_aniso_U_13
_atom_site_aniso_U_12
O3 0.0388(9) 0.0216(8) 0.0379(9) -0.0045(7) -0.0008(8) -0.0009(6)
O4 0.0355(8) 0.0333(8) 0.0417(9) 0.0025(8) 0.0052(8) 0.0057(7)
O1 0.0365(9) 0.0233(8) 0.0454(11) -0.0107(8) -0.0041(7) -0.0034(6)
C3 0.0371(13) 0.0300(12) 0.0236(12) -0.0002(10) 0.0012(9) 0.0044(10)
O2 0.0374(9) 0.0323(9) 0.0425(9) -0.0115(8) 0.0037(8) 0.0021(7)
C7 0.0374(12) 0.0204(11) 0.0255(12) 0.0017(9) -0.0035(9) 0.0009(9)
C5 0.0333(12) 0.0247(12) 0.0246(12) 0.0023(9) -0.0019(10) -0.0037(9)
C2 0.0304(11) 0.0276(12) 0.0313(13) -0.0028(10) -0.0038(10) -0.0025(9)
C1 0.0360(12) 0.0216(10) 0.0258(12) -0.0017(10) -0.0021(10) -0.0030(9)
C8 0.0357(13) 0.0251(11) 0.0428(14) -0.0013(10) 0.0000(11) 0.0025(10)
C6 0.0318(11) 0.0214(11) 0.0239(11) 0.0008(9) -0.0025(9) -0.0005(9)
C4 0.0391(13) 0.0225(10) 0.0255(11) -0.0014(9) -0.0007(9) -0.0021(11)
C9 0.0270(11) 0.0296(13) 0.0419(13) -0.0025(11) -0.0001(10) -0.0007(9)
C12 0.0334(13) 0.0300(13) 0.074(2) 0.0051(13) -0.0132(14) -0.0027(11)
C13 0.0403(14) 0.0397(14) 0.0492(15) 0.0094(12) -0.0058(12) -0.0056(12)
C10 0.0349(13) 0.0366(13) 0.0544(17) -0.0102(12) 0.0062(12) -0.0019(10)
C14 0.0302(12) 0.0349(13) 0.0457(14) 0.0002(11) 0.0007(12) 0.0015(10)
C11 0.0344(13) 0.0303(13) 0.080(2) -0.0097(14) -0.0023(14) 0.0038(11)
C15 0.0535(17) 0.0400(16) 0.124(3) 0.0229(19) -0.0280(19) -0.0028(14)

loop_
_atom_type_symbol
_atom_type_description
_atom_type_scat_dispersion_real
_atom_type_scat_dispersion_imag
_atom_type_scat_source
C C 0.0033 0.0016 'International Tables Vol C Tables 4.2.6.8 and 6.1.1.4'
H H 0.0000 0.0000 'International Tables Vol C Tables 4.2.6.8 and 6.1.1.4'
O O 0.0106 0.0060 'International Tables Vol C Tables 4.2.6.8 and 6.1.1.4'

loop_
_geom_angle_atom_site_label_1
_geom_angle_atom_site_label_2
_geom_angle_atom_site_label_3
_geom_angle
C9 O4 C8 117.85(18)
C1 O1 H1A 109.5
O2 C3 C2 116.3(2)
O2 C3 C4 122.9(2)
C2 C3 C4 120.7(2)
C3 O2 H2A 109.5
O3 C7 C6 121.08(19)
O3 C7 C8 119.33(19)
C6 C7 C8 119.59(18)
C4 C5 C6 121.6(2)
C4 C5 H5A 119.2
C6 C5 H5A 119.2
C3 C2 C1 119.6(2)
C3 C2 H2B 120.2
C1 C2 H2B 120.2
O1 C1 C2 117.36(18)
O1 C1 C6 121.28(18)
C2 C1 C6 121.36(18)
O4 C8 C7 111.85(17)
O4 C8 H8A 109.2
C7 C8 H8A 109.2
O4 C8 H8B 109.2
C7 C8 H8B 109.2
H8A C8 H8B 107.9
C1 C6 C5 117.09(18)
C1 C6 C7 121.13(18)
C5 C6 C7 121.75(19)
C5 C4 C3 119.6(2)
C5 C4 H4A 120.2
C3 C4 H4A 120.2
C14 C9 O4 125.3(2)
C14 C9 C10 120.0(2)
O4 C9 C10 114.7(2)
C13 C12 C11 117.4(2)
C13 C12 C15 121.5(3)
C11 C12 C15 121.1(3)
C12 C13 C14 121.8(3)
C12 C13 H13A 119.1
C14 C13 H13A 119.1
C11 C10 C9 119.2(3)
C11 C10 H10A 120.4
C9 C10 H10A 120.4
C9 C14 C13 119.3(2)
C9 C14 H14A 120.3
C13 C14 H14A 120.3
C10 C11 C12 122.3(2)
C10 C11 H11A 118.9
C12 C11 H11A 118.9
C12 C15 H15A 109.5
C12 C15 H15B 109.5
H15A C15 H15B 109.5
C12 C15 H15C 109.5
H15A C15 H15C 109.5
H15B C15 H15C 109.5

loop_
_geom_bond_atom_site_label_1
_geom_bond_atom_site_label_2
_geom_bond_distance
O3 C7 1.251(3)
O4 C9 1.385(3)
O4 C8 1.425(3)
O1 C1 1.364(2)
O1 H1A 0.8400
C3 O2 1.354(3)
C3 C2 1.382(3)
C3 C4 1.398(3)
O2 H2A 0.8400
C7 C6 1.450(3)
C7 C8 1.503(3)
C5 C4 1.369(3)
C5 C6 1.416(3)
C5 H5A 0.9500
C2 C1 1.383(3)
C2 H2B 0.9500
C1 C6 1.415(3)
C8 H8A 0.9900
C8 H8B 0.9900
C4 H4A 0.9500
C9 C14 1.378(4)
C9 C10 1.395(3)
C12 C13 1.380(4)
C12 C11 1.390(4)
C12 C15 1.508(4)
C13 C14 1.398(3)
C13 H13A 0.9500
C10 C11 1.375(4)
C10 H10A 0.9500
C14 H14A 0.9500
C11 H11A 0.9500
C15 H15A 0.9800
C15 H15B 0.9800
C15 H15C 0.9800

loop_
_geom_hbond_atom_site_label_D
_geom_hbond_atom_site_label_H
_geom_hbond_atom_site_label_A
_geom_hbond_distance_DH
_geom_hbond_distance_HA
_geom_hbond_distance_DA
_geom_hbond_angle_DHA
_geom_hbond_site_symmetry_A
O1 H1A O3 0.84 1.84 2.577(2) 146.1 .
O2 H2A O3 0.84 1.94 2.776(2) 175.9 4_565
C13 H13A O2 0.95 2.56 3.477(3) 163.0 4_545
C14 H14A O1 0.95 2.51 3.396(3) 154.6 4

loop_
_geom_torsion_atom_site_label_1
_geom_torsion_atom_site_label_2
_geom_torsion_atom_site_label_3
_geom_torsion_atom_site_label_4
_geom_torsion
O2 C3 C2 C1 -176.5(2)
C4 C3 C2 C1 2.4(3)
C3 C2 C1 O1 178.5(2)
C3 C2 C1 C6 -0.5(3)
C9 O4 C8 C7 -83.6(2)
O3 C7 C8 O4 1.9(3)
C6 C7 C8 O4 -177.62(19)
O1 C1 C6 C5 179.34(19)
C2 C1 C6 C5 -1.6(3)
O1 C1 C6 C7 1.4(3)
C2 C1 C6 C7 -179.6(2)
C4 C5 C6 C1 2.1(3)
C4 C5 C6 C7 -180.0(2)
O3 C7 C6 C1 -0.3(3)
C8 C7 C6 C1 179.2(2)
O3 C7 C6 C5 -178.1(2)
C8 C7 C6 C5 1.4(3)
C6 C5 C4 C3 -0.4(3)
O2 C3 C4 C5 176.9(2)
C2 C3 C4 C5 -1.9(3)
C8 O4 C9 C14 1.9(3)
C8 O4 C9 C10 -177.07(18)
C11 C12 C13 C14 -0.4(4)
C15 C12 C13 C14 179.4(2)
C14 C9 C10 C11 -0.9(3)
O4 C9 C10 C11 178.2(2)
O4 C9 C14 C13 -177.7(2)
C10 C9 C14 C13 1.2(3)
C12 C13 C14 C9 -0.6(4)
C9 C10 C11 C12 -0.2(4)
C13 C12 C11 C10 0.8(4)
C15 C12 C11 C10 -179.0(2)
